data_4347809
loop_
_publ_author_name
'Rehe, David'
'Kornienko, Anna Y.'
'Emge, Thomas J.'
'Brennan, John G.'

_publ_section_title
;
 Thorium Compounds with Bonds to Sulfur or Selenium: Synthesis, Structure,
 and Thermolysis.
;
_journal_issue 14
_journal_name_full 'Inorganic chemistry'
_journal_page_first 6961
_journal_page_last 6967
_journal_paper_doi 10.1021/acs.inorgchem.6b00645
_journal_volume 55
_journal_year 2016
_chemical_formula_moiety 'C39 H35 N3 Se4 Th, 0.5(N C5 H5)'
_chemical_formula_sum 'C41.5 H37.5 N3.5 Se4 Th'
_chemical_formula_weight 1133.13
_space_group_crystal_system monoclinic
_space_group_IT_number 14
_space_group_name_Hall '-P 2ybc'
_space_group_name_H-M_alt 'P 1 21/c 1'
_atom_sites_solution_hydrogens geom
_audit_creation_method SHELXL-2014/7
_cell_angle_alpha 90
_cell_angle_beta 119.588(2)
_cell_angle_gamma 90
_cell_formula_units_Z 4
_cell_length_a 19.890(3)
_cell_length_b 11.7512(11)
_cell_length_c 19.6684(18)
_cell_measurement_reflns_used 7259
_cell_measurement_temperature 100(2)
_cell_measurement_theta_max 29.02
_cell_measurement_theta_min 2.38
_cell_volume 3997.6(8)
_computing_cell_refinement 'Bruker SAINT'
_computing_data_collection 'Bruker SMART APEX'
_computing_data_reduction 'Bruker SAINT'
_computing_molecular_graphics 'Bruker SHELXTL'
_computing_publication_material 'Bruker SHELXTL'
_computing_structure_refinement 'SHELXL-2014/7 (Sheldrick, 2014)'
_computing_structure_solution 'SHELXS-97 (Sheldrick, 2008)'
_diffrn_ambient_temperature 100(2)
_diffrn_measured_fraction_theta_full 1.000
_diffrn_measured_fraction_theta_max 0.999
_diffrn_measurement_device_type 'Bruker SMART APEX CCD'
_diffrn_measurement_method '\f and \w scans'
_diffrn_radiation_type MoK\a
_diffrn_radiation_wavelength 0.71073
_diffrn_reflns_av_R_equivalents 0.0762
_diffrn_reflns_av_unetI/netI 0.0714
_diffrn_reflns_Laue_measured_fraction_full 1.000
_diffrn_reflns_Laue_measured_fraction_max 0.999
_diffrn_reflns_limit_h_max 26
_diffrn_reflns_limit_h_min -26
_diffrn_reflns_limit_k_max 15
_diffrn_reflns_limit_k_min -15
_diffrn_reflns_limit_l_max 26
_diffrn_reflns_limit_l_min -26
_diffrn_reflns_number 41958
_diffrn_reflns_point_group_measured_fraction_full 1.000
_diffrn_reflns_point_group_measured_fraction_max 0.999
_diffrn_reflns_theta_full 25.242
_diffrn_reflns_theta_max 28.698
_diffrn_reflns_theta_min 2.071
_exptl_absorpt_coefficient_mu 7.405
_exptl_absorpt_correction_T_max 0.8660
_exptl_absorpt_correction_T_min 0.2003
_exptl_absorpt_correction_type multi-scan
_exptl_absorpt_process_details 'Bruker SAINT (SADABS)'
_exptl_crystal_colour colourless
_exptl_crystal_density_diffrn 1.883
_exptl_crystal_description plate
_exptl_crystal_F_000 2148
_exptl_crystal_size_max 0.320
_exptl_crystal_size_mid 0.190
_exptl_crystal_size_min 0.020
_refine_diff_density_max 3.020
_refine_diff_density_min -1.823
_refine_diff_density_rms 0.214
_refine_ls_extinction_method none
_refine_ls_goodness_of_fit_ref 1.005
_refine_ls_hydrogen_treatment constr
_refine_ls_matrix_type full
_refine_ls_number_parameters 448
_refine_ls_number_reflns 10315
_refine_ls_number_restraints 776
_refine_ls_restrained_S_all 0.977
_refine_ls_R_factor_all 0.0643
_refine_ls_R_factor_gt 0.0418
_refine_ls_shift/su_max 0.000
_refine_ls_shift/su_mean 0.000
_refine_ls_structure_factor_coef Fsqd
_refine_ls_weighting_details 'w=1/[\s^2^(Fo^2^)+(0.0500P)^2^] where P=(Fo^2^+2Fc^2^)/3'
_refine_ls_weighting_scheme calc
_refine_ls_wR_factor_gt 0.0934
_refine_ls_wR_factor_ref 0.1037
_reflns_Friedel_coverage 0.000
_reflns_number_gt 7885
_reflns_number_total 10315
_reflns_threshold_expression 'I > 2\s(I)'
_cod_data_source_file ic6b00645_si_001.cif
_cod_data_source_block thsephpy_P21c
_cod_original_cell_volume 3997.6(7)
_cod_original_sg_symbol_H-M 'P 21/c'
_cod_database_code 4347809
_shelx_shelxl_version_number 2014/7
_shelx_space_group_comment
; 
The symmetry employed for this shelxl refinement is uniquely defined 
by the following loop, which should always be used as a source of 
symmetry information in preference to the above space-group names. 
They are only intended as comments. 
;
_shelx_estimated_absorpt_t_min 0.200
_shelx_estimated_absorpt_t_max 0.866

loop_
_space_group_symop_operation_xyz
'x, y, z'
'-x, y+1/2, -z+1/2'
'-x, -y, -z'
'x, -y-1/2, z-1/2'

loop_
_atom_site_label
_atom_site_type_symbol
_atom_site_fract_x
_atom_site_fract_y
_atom_site_fract_z
_atom_site_U_iso_or_equiv
_atom_site_adp_type
_atom_site_occupancy
_atom_site_site_symmetry_order
_atom_site_calc_flag
_atom_site_refinement_flags_posn
_atom_site_refinement_flags_adp
_atom_site_refinement_flags_occupancy
Th1 Th 0.23303(2) 0.15999(2) 0.09787(2) 0.01387(6) Uani 1 1 d . U .
Se1 Se 0.15409(3) 0.28823(5) 0.16525(3) 0.01810(12) Uani 1 1 d . U .
Se2 Se 0.27231(3) -0.08030(4) 0.10704(3) 0.02058(12) Uani 1 1 d . U .
Se3 Se 0.36985(3) 0.24514(5) 0.23952(3) 0.01907(12) Uani 1 1 d . U .
Se4 Se 0.07524(3) 0.13057(5) -0.02821(3) 0.02143(13) Uani 1 1 d . U .
N1 N 0.2281(3) 0.3639(4) 0.0371(3) 0.0225(10) Uani 1 1 d . U .
N2 N 0.3015(3) 0.1562(4) 0.0129(3) 0.0172(9) Uani 1 1 d . U .
N3 N 0.2053(2) 0.0379(4) 0.1942(3) 0.0182(9) Uani 1 1 d . U .
C1 C 0.1500(3) 0.4483(5) 0.1439(3) 0.0182(11) Uani 1 1 d . U .
C2 C 0.2150(3) 0.5146(5) 0.1747(4) 0.0252(12) Uani 1 1 d . U .
H2 H 0.2642 0.4808 0.2067 0.030 Uiso 1 1 calc R U .
C3 C 0.2099(4) 0.6322(5) 0.1597(4) 0.0336(15) Uani 1 1 d . U .
H3 H 0.2554 0.6773 0.1807 0.040 Uiso 1 1 calc R U .
C4 C 0.1380(4) 0.6819(5) 0.1139(4) 0.0312(14) Uani 1 1 d . U .
H4 H 0.1342 0.7611 0.1028 0.037 Uiso 1 1 calc R U .
C5 C 0.0719(4) 0.6164(5) 0.0846(4) 0.0298(14) Uani 1 1 d . U .
H5 H 0.0226 0.6509 0.0547 0.036 Uiso 1 1 calc R U .
C6 C 0.0775(3) 0.4994(5) 0.0988(4) 0.0259(13) Uani 1 1 d . U .
H6 H 0.0319 0.4543 0.0778 0.031 Uiso 1 1 calc R U .
C7 C 0.3130(3) -0.1243(4) 0.0405(3) 0.0185(11) Uani 1 1 d . U .
C8 C 0.3878(3) -0.1709(5) 0.0767(4) 0.0261(13) Uani 1 1 d . U .
H8 H 0.4170 -0.1769 0.1320 0.031 Uiso 1 1 calc R U .
C9 C 0.4183(4) -0.2080(5) 0.0309(4) 0.0339(15) Uani 1 1 d . U .
H9 H 0.4687 -0.2401 0.0552 0.041 Uiso 1 1 calc R U .
C10 C 0.3770(4) -0.1991(6) -0.0490(4) 0.0357(15) Uani 1 1 d . U .
H10 H 0.3989 -0.2250 -0.0796 0.043 Uiso 1 1 calc R U .
C11 C 0.3036(4) -0.1524(5) -0.0851(4) 0.0310(14) Uani 1 1 d . U .
H11 H 0.2752 -0.1453 -0.1405 0.037 Uiso 1 1 calc R U .
C12 C 0.2712(3) -0.1155(5) -0.0397(3) 0.0233(12) Uani 1 1 d . U .
H12 H 0.2205 -0.0844 -0.0642 0.028 Uiso 1 1 calc R U .
C13 C 0.4578(3) 0.1974(5) 0.2300(3) 0.0200(11) Uani 1 1 d . U .
C14 C 0.4960(4) 0.2756(5) 0.2082(4) 0.0285(13) Uani 1 1 d . U .
H14 H 0.4797 0.3528 0.1993 0.034 Uiso 1 1 calc R U .
C15 C 0.5582(4) 0.2411(6) 0.1993(4) 0.0322(14) Uani 1 1 d . U .
H15 H 0.5840 0.2952 0.1844 0.039 Uiso 1 1 calc R U .
C16 C 0.5825(3) 0.1313(6) 0.2117(4) 0.0320(14) Uani 1 1 d . U .
H16 H 0.6248 0.1085 0.2051 0.038 Uiso 1 1 calc R U .
C17 C 0.5450(4) 0.0524(6) 0.2340(4) 0.0368(16) Uani 1 1 d . U .
H17 H 0.5615 -0.0247 0.2426 0.044 Uiso 1 1 calc R U .
C18 C 0.4835(3) 0.0860(6) 0.2437(4) 0.0317(14) Uani 1 1 d . U .
H18 H 0.4587 0.0320 0.2599 0.038 Uiso 1 1 calc R U .
C19 C 0.0740(3) 0.0168(5) -0.0998(3) 0.0211(11) Uani 1 1 d . U .
C20 C 0.0810(3) 0.0474(6) -0.1640(4) 0.0323(14) Uani 1 1 d . U .
H20 H 0.0911 0.1246 -0.1703 0.039 Uiso 1 1 calc R U .
C21 C 0.0736(4) -0.0320(8) -0.2190(4) 0.0451(18) Uani 1 1 d . U .
H21 H 0.0807 -0.0103 -0.2615 0.054 Uiso 1 1 calc R U .
C22 C 0.0558(4) -0.1427(7) -0.2116(5) 0.052(2) Uani 1 1 d . U .
H22 H 0.0489 -0.1971 -0.2503 0.063 Uiso 1 1 calc R U .
C23 C 0.0478(4) -0.1756(6) -0.1487(5) 0.0432(18) Uani 1 1 d . U .
H23 H 0.0353 -0.2521 -0.1439 0.052 Uiso 1 1 calc R U .
C24 C 0.0585(3) -0.0948(5) -0.0918(4) 0.0259(13) Uani 1 1 d . U .
H24 H 0.0551 -0.1174 -0.0473 0.031 Uiso 1 1 calc R U .
C25 C 0.2942(4) 0.4229(5) 0.0619(4) 0.0292(13) Uani 1 1 d . U .
H25 H 0.3418 0.3854 0.0947 0.035 Uiso 1 1 calc R U .
C26 C 0.2963(4) 0.5357(5) 0.0420(4) 0.0355(15) Uani 1 1 d . U .
H26 H 0.3441 0.5747 0.0613 0.043 Uiso 1 1 calc R U .
C27 C 0.2272(5) 0.5896(6) -0.0065(4) 0.0393(16) Uani 1 1 d . U .
H27 H 0.2267 0.6670 -0.0206 0.047 Uiso 1 1 calc R U .
C28 C 0.1581(4) 0.5297(5) -0.0347(4) 0.0334(14) Uani 1 1 d . U .
H28 H 0.1100 0.5644 -0.0694 0.040 Uiso 1 1 calc R U .
C29 C 0.1618(4) 0.4166(5) -0.0103(4) 0.0266(13) Uani 1 1 d . U .
H29 H 0.1148 0.3756 -0.0283 0.032 Uiso 1 1 calc R U .
C30 C 0.3739(3) 0.1157(5) 0.0397(3) 0.0202(11) Uani 1 1 d . U .
H30 H 0.4027 0.0928 0.0928 0.024 Uiso 1 1 calc R U .
C31 C 0.4080(3) 0.1058(5) -0.0060(3) 0.0228(12) Uani 1 1 d . U .
H31 H 0.4595 0.0788 0.0159 0.027 Uiso 1 1 calc R U .
C32 C 0.3673(4) 0.1353(5) -0.0832(4) 0.0295(14) Uani 1 1 d . U .
H32 H 0.3898 0.1279 -0.1158 0.035 Uiso 1 1 calc R U .
C33 C 0.2921(4) 0.1764(5) -0.1135(4) 0.0298(14) Uani 1 1 d . U .
H33 H 0.2621 0.1971 -0.1670 0.036 Uiso 1 1 calc R U .
C34 C 0.2625(3) 0.1859(5) -0.0632(4) 0.0237(12) Uani 1 1 d . U .
H34 H 0.2117 0.2153 -0.0835 0.028 Uiso 1 1 calc R U .
C35 C 0.2625(4) 0.0091(6) 0.2655(3) 0.0320(15) Uani 1 1 d . U .
H35 H 0.3125 0.0398 0.2826 0.038 Uiso 1 1 calc R U .
C36 C 0.2527(4) -0.0622(6) 0.3151(4) 0.0384(17) Uani 1 1 d . U .
H36 H 0.2949 -0.0806 0.3651 0.046 Uiso 1 1 calc R U .
C37 C 0.1798(3) -0.1069(5) 0.2908(4) 0.0272(13) Uani 1 1 d . U .
H37 H 0.1710 -0.1562 0.3239 0.033 Uiso 1 1 calc R U .
C38 C 0.1207(3) -0.0784(5) 0.2181(4) 0.0283(13) Uani 1 1 d . U .
H38 H 0.0704 -0.1089 0.2000 0.034 Uiso 1 1 calc R U .
C39 C 0.1343(3) -0.0051(5) 0.1710(3) 0.0225(12) Uani 1 1 d . U .
H39 H 0.0926 0.0154 0.1212 0.027 Uiso 1 1 calc R U .
N4A N 0.4519(10) 0.432(2) -0.0465(11) 0.053(3) Uani 0.5 1 d G U P
C40A C 0.4742(11) 0.421(2) 0.0322(11) 0.050(3) Uani 0.5 1 d G U P
H40A H 0.4499 0.3656 0.0482 0.061 Uiso 0.5 1 calc R U P
C41A C 0.5320(11) 0.490(2) 0.0875(11) 0.053(3) Uani 0.5 1 d G U P
H41A H 0.5472 0.4822 0.1413 0.063 Uiso 0.5 1 calc R U P
C42A C 0.5675(11) 0.571(2) 0.0641(11) 0.053(3) Uani 0.5 1 d G U P
H42A H 0.6071 0.6180 0.1019 0.063 Uiso 0.5 1 calc R U P
C43A C 0.5452(11) 0.582(2) -0.0146(12) 0.050(3) Uani 0.5 1 d G U P
H43A H 0.5695 0.6374 -0.0306 0.061 Uiso 0.5 1 calc R U P
C44A C 0.4874(11) 0.513(2) -0.0699(11) 0.053(3) Uani 0.5 1 d G U P
H44A H 0.4722 0.5208 -0.1237 0.063 Uiso 0.5 1 calc R U P

loop_
_atom_site_aniso_label
_atom_site_aniso_U_11
_atom_site_aniso_U_22
_atom_site_aniso_U_33
_atom_site_aniso_U_23
_atom_site_aniso_U_13
_atom_site_aniso_U_12
Th1 0.01248(9) 0.01383(10) 0.01763(10) 0.00112(7) 0.00921(8) 0.00001(7)
Se1 0.0166(3) 0.0188(3) 0.0221(3) -0.0010(2) 0.0120(2) 0.0006(2)
Se2 0.0232(3) 0.0157(3) 0.0287(3) 0.0031(2) 0.0173(2) 0.0026(2)
Se3 0.0153(3) 0.0223(3) 0.0219(3) -0.0032(2) 0.0109(2) -0.0037(2)
Se4 0.0148(3) 0.0207(3) 0.0242(3) -0.0013(2) 0.0061(2) 0.0017(2)
N1 0.025(2) 0.017(2) 0.029(3) 0.0044(19) 0.016(2) -0.0009(18)
N2 0.021(2) 0.014(2) 0.022(2) -0.0019(18) 0.0145(19) 0.0001(17)
N3 0.016(2) 0.022(2) 0.020(2) -0.0003(18) 0.0107(18) -0.0004(17)
C1 0.022(3) 0.020(3) 0.015(2) 0.001(2) 0.011(2) 0.005(2)
C2 0.021(3) 0.029(3) 0.026(3) 0.001(2) 0.012(2) 0.003(2)
C3 0.041(4) 0.025(3) 0.031(3) 0.000(3) 0.015(3) -0.008(3)
C4 0.042(4) 0.016(3) 0.034(3) 0.002(2) 0.017(3) 0.004(2)
C5 0.029(3) 0.027(3) 0.034(3) 0.000(3) 0.017(3) 0.006(2)
C6 0.019(3) 0.029(3) 0.028(3) 0.002(2) 0.010(2) 0.002(2)
C7 0.019(3) 0.017(2) 0.028(3) -0.003(2) 0.018(2) -0.001(2)
C8 0.024(3) 0.020(3) 0.035(3) 0.001(2) 0.015(3) 0.001(2)
C9 0.027(3) 0.028(3) 0.055(4) 0.000(3) 0.027(3) 0.004(3)
C10 0.049(4) 0.027(3) 0.052(4) -0.011(3) 0.041(3) -0.002(3)
C11 0.044(4) 0.024(3) 0.029(3) -0.011(3) 0.022(3) -0.012(3)
C12 0.021(3) 0.020(3) 0.027(3) -0.003(2) 0.010(2) -0.003(2)
C13 0.013(2) 0.030(3) 0.014(2) -0.005(2) 0.005(2) -0.002(2)
C14 0.030(3) 0.022(3) 0.039(4) -0.010(3) 0.021(3) -0.009(2)
C15 0.031(3) 0.038(3) 0.037(3) -0.007(3) 0.023(3) -0.010(3)
C16 0.019(3) 0.047(4) 0.034(3) 0.011(3) 0.016(3) 0.006(3)
C17 0.031(3) 0.041(4) 0.046(4) 0.027(3) 0.024(3) 0.017(3)
C18 0.025(3) 0.040(3) 0.032(3) 0.022(3) 0.015(3) 0.009(3)
C19 0.010(2) 0.028(3) 0.023(3) -0.004(2) 0.006(2) 0.001(2)
C20 0.016(3) 0.050(4) 0.029(3) 0.000(3) 0.010(2) -0.005(3)
C21 0.030(3) 0.086(5) 0.023(3) -0.009(3) 0.016(3) 0.005(4)
C22 0.033(4) 0.068(5) 0.049(4) -0.032(4) 0.015(3) 0.008(3)
C23 0.027(3) 0.035(4) 0.056(5) -0.010(3) 0.012(3) 0.002(3)
C24 0.017(3) 0.025(3) 0.032(3) -0.004(2) 0.010(2) 0.001(2)
C25 0.027(3) 0.026(3) 0.038(3) 0.002(3) 0.018(3) -0.006(2)
C26 0.047(4) 0.029(3) 0.035(3) 0.000(3) 0.024(3) -0.017(3)
C27 0.065(4) 0.019(3) 0.036(4) 0.002(3) 0.027(3) -0.006(3)
C28 0.048(4) 0.023(3) 0.031(3) 0.008(3) 0.021(3) 0.006(3)
C29 0.030(3) 0.023(3) 0.031(3) 0.003(2) 0.018(3) 0.003(2)
C30 0.017(3) 0.020(3) 0.023(3) -0.003(2) 0.010(2) -0.004(2)
C31 0.024(3) 0.020(3) 0.029(3) -0.003(2) 0.016(2) -0.006(2)
C32 0.040(3) 0.031(3) 0.031(3) -0.003(3) 0.029(3) -0.005(3)
C33 0.040(3) 0.030(3) 0.021(3) 0.001(2) 0.016(3) -0.002(3)
C34 0.019(3) 0.026(3) 0.025(3) 0.001(2) 0.011(2) 0.000(2)
C35 0.027(3) 0.043(4) 0.018(3) 0.006(3) 0.005(2) -0.013(3)
C36 0.035(3) 0.047(4) 0.024(3) 0.013(3) 0.008(3) -0.014(3)
C37 0.025(3) 0.035(3) 0.028(3) 0.008(3) 0.017(3) -0.003(2)
C38 0.015(3) 0.040(3) 0.031(3) 0.011(3) 0.012(2) -0.002(2)
C39 0.012(2) 0.031(3) 0.025(3) 0.007(2) 0.010(2) 0.003(2)
N4A 0.026(8) 0.034(4) 0.048(8) -0.005(5) -0.021(6) 0.003(6)
C40A 0.048(8) 0.050(4) 0.057(8) -0.005(5) 0.029(6) -0.017(6)
C41A 0.083(9) 0.044(4) 0.026(8) -0.018(5) 0.022(6) -0.018(6)
C42A 0.026(8) 0.034(4) 0.048(8) -0.005(5) -0.021(6) 0.003(6)
C43A 0.048(8) 0.050(4) 0.057(8) -0.005(5) 0.029(6) -0.017(6)
C44A 0.083(9) 0.044(4) 0.026(8) -0.018(5) 0.022(6) -0.018(6)

loop_
_atom_type_symbol
_atom_type_description
_atom_type_scat_dispersion_real
_atom_type_scat_dispersion_imag
_atom_type_scat_source
C C 0.0033 0.0016 'International Tables Vol C Tables 4.2.6.8 and 6.1.1.4'
H H 0.0000 0.0000 'International Tables Vol C Tables 4.2.6.8 and 6.1.1.4'
N N 0.0061 0.0033 'International Tables Vol C Tables 4.2.6.8 and 6.1.1.4'
Se Se -0.0929 2.2259 'International Tables Vol C Tables 4.2.6.8 and 6.1.1.4'
Th Th -7.2400 8.8979 'International Tables Vol C Tables 4.2.6.8 and 6.1.1.4'

loop_
_geom_angle_atom_site_label_1
_geom_angle_atom_site_label_2
_geom_angle_atom_site_label_3
_geom_angle
N2 Th1 N3 143.53(13)
N2 Th1 N1 69.20(14)
N3 Th1 N1 146.87(14)
N2 Th1 Se4 97.80(10)
N3 Th1 Se4 91.58(10)
N1 Th1 Se4 86.50(11)
N2 Th1 Se2 79.35(9)
N3 Th1 Se2 64.76(10)
N1 Th1 Se2 148.37(11)
Se4 Th1 Se2 94.658(17)
N2 Th1 Se1 149.38(9)
N3 Th1 Se1 66.80(10)
N1 Th1 Se1 80.23(11)
Se4 Th1 Se1 81.525(19)
Se2 Th1 Se1 131.267(17)
N2 Th1 Se3 94.62(10)
N3 Th1 Se3 85.92(10)
N1 Th1 Se3 86.03(11)
Se4 Th1 Se3 162.186(17)
Se2 Th1 Se3 100.164(17)
Se1 Th1 Se3 81.281(18)
C1 Se1 Th1 112.34(16)
C7 Se2 Th1 114.18(16)
C13 Se3 Th1 105.51(16)
C19 Se4 Th1 108.93(15)
C29 N1 C25 117.8(5)
C29 N1 Th1 122.5(4)
C25 N1 Th1 119.2(4)
C34 N2 C30 116.2(5)
C34 N2 Th1 120.5(4)
C30 N2 Th1 123.1(4)
C35 N3 C39 117.6(5)
C35 N3 Th1 121.2(4)
C39 N3 Th1 121.0(4)
C2 C1 C6 119.2(5)
C2 C1 Se1 122.1(4)
C6 C1 Se1 118.6(4)
C1 C2 C3 120.8(6)
C1 C2 H2 119.6
C3 C2 H2 119.6
C4 C3 C2 119.7(6)
C4 C3 H3 120.2
C2 C3 H3 120.2
C5 C4 C3 120.0(6)
C5 C4 H4 120.0
C3 C4 H4 120.0
C4 C5 C6 120.0(6)
C4 C5 H5 120.0
C6 C5 H5 120.0
C5 C6 C1 120.3(6)
C5 C6 H6 119.9
C1 C6 H6 119.9
C12 C7 C8 120.0(5)
C12 C7 Se2 122.8(4)
C8 C7 Se2 117.2(4)
C9 C8 C7 119.2(6)
C9 C8 H8 120.4
C7 C8 H8 120.4
C10 C9 C8 121.1(6)
C10 C9 H9 119.5
C8 C9 H9 119.5
C9 C10 C11 120.1(6)
C9 C10 H10 119.9
C11 C10 H10 119.9
C10 C11 C12 119.6(6)
C10 C11 H11 120.2
C12 C11 H11 120.2
C7 C12 C11 119.9(6)
C7 C12 H12 120.0
C11 C12 H12 120.0
C18 C13 C14 118.7(5)
C18 C13 Se3 121.4(4)
C14 C13 Se3 119.9(5)
C13 C14 C15 120.2(6)
C13 C14 H14 119.9
C15 C14 H14 119.9
C16 C15 C14 121.0(6)
C16 C15 H15 119.5
C14 C15 H15 119.5
C15 C16 C17 119.4(6)
C15 C16 H16 120.3
C17 C16 H16 120.3
C18 C17 C16 120.1(6)
C18 C17 H17 119.9
C16 C17 H17 119.9
C13 C18 C17 120.7(6)
C13 C18 H18 119.7
C17 C18 H18 119.7
C24 C19 C20 118.8(6)
C24 C19 Se4 120.0(5)
C20 C19 Se4 120.9(5)
C21 C20 C19 121.3(7)
C21 C20 H20 119.4
C19 C20 H20 119.4
C22 C21 C20 119.4(7)
C22 C21 H21 120.3
C20 C21 H21 120.3
C23 C22 C21 120.6(7)
C23 C22 H22 119.7
C21 C22 H22 119.7
C22 C23 C24 119.2(7)
C22 C23 H23 120.4
C24 C23 H23 120.4
C19 C24 C23 120.7(7)
C19 C24 H24 119.7
C23 C24 H24 119.7
N1 C25 C26 123.3(6)
N1 C25 H25 118.3
C26 C25 H25 118.3
C27 C26 C25 118.3(6)
C27 C26 H26 120.8
C25 C26 H26 120.8
C26 C27 C28 119.6(6)
C26 C27 H27 120.2
C28 C27 H27 120.2
C27 C28 C29 117.9(6)
C27 C28 H28 121.0
C29 C28 H28 121.0
N1 C29 C28 123.0(6)
N1 C29 H29 118.5
C28 C29 H29 118.5
N2 C30 C31 123.4(5)
N2 C30 H30 118.3
C31 C30 H30 118.3
C32 C31 C30 119.6(6)
C32 C31 H31 120.2
C30 C31 H31 120.2
C31 C32 C33 118.9(6)
C31 C32 H32 120.5
C33 C32 H32 120.5
C34 C33 C32 117.9(6)
C34 C33 H33 121.0
C32 C33 H33 121.0
N2 C34 C33 124.0(6)
N2 C34 H34 118.0
C33 C34 H34 118.0
N3 C35 C36 123.6(6)
N3 C35 H35 118.2
C36 C35 H35 118.2
C35 C36 C37 118.6(6)
C35 C36 H36 120.7
C37 C36 H36 120.7
C38 C37 C36 118.7(6)
C38 C37 H37 120.7
C36 C37 H37 120.7
C37 C38 C39 119.9(5)
C37 C38 H38 120.0
C39 C38 H38 120.0
N3 C39 C38 121.6(5)
N3 C39 H39 119.2
C38 C39 H39 119.2
C40A N4A C44A 120.0
C41A C40A N4A 120.0
C41A C40A H40A 120.0
N4A C40A H40A 120.0
C42A C41A C40A 120.0
C42A C41A H41A 120.0
C40A C41A H41A 120.0
C41A C42A C43A 120.0
C41A C42A H42A 120.0
C43A C42A H42A 120.0
C44A C43A C42A 120.0
C44A C43A H43A 120.0
C42A C43A H43A 120.0
C43A C44A N4A 120.0
C43A C44A H44A 120.0
N4A C44A H44A 120.0

loop_
_geom_bond_atom_site_label_1
_geom_bond_atom_site_label_2
_geom_bond_distance
Th1 N2 2.626(4)
Th1 N3 2.642(4)
Th1 N1 2.657(4)
Th1 Se4 2.9039(6)
Th1 Se2 2.9116(6)
Th1 Se1 2.9235(6)
Th1 Se3 2.9465(6)
Se1 C1 1.920(5)
Se2 C7 1.920(5)
Se3 C13 1.932(5)
Se4 C19 1.933(6)
N1 C29 1.334(7)
N1 C25 1.347(7)
N2 C34 1.348(7)
N2 C30 1.353(7)
N3 C35 1.342(7)
N3 C39 1.350(7)
C1 C2 1.370(8)
C1 C6 1.402(7)
C2 C3 1.406(8)
C2 H2 0.9500
C3 C4 1.388(9)
C3 H3 0.9500
C4 C5 1.381(9)
C4 H4 0.9500
C5 C6 1.396(9)
C5 H5 0.9500
C6 H6 0.9500
C7 C12 1.375(8)
C7 C8 1.404(8)
C8 C9 1.380(9)
C8 H8 0.9500
C9 C10 1.371(10)
C9 H9 0.9500
C10 C11 1.383(10)
C10 H10 0.9500
C11 C12 1.404(8)
C11 H11 0.9500
C12 H12 0.9500
C13 C18 1.382(8)
C13 C14 1.389(8)
C14 C15 1.392(9)
C14 H14 0.9500
C15 C16 1.358(9)
C15 H15 0.9500
C16 C17 1.391(9)
C16 H16 0.9500
C17 C18 1.386(8)
C17 H17 0.9500
C18 H18 0.9500
C19 C24 1.374(8)
C19 C20 1.384(8)
C20 C21 1.380(9)
C20 H20 0.9500
C21 C22 1.375(11)
C21 H21 0.9500
C22 C23 1.378(12)
C22 H22 0.9500
C23 C24 1.401(9)
C23 H23 0.9500
C24 H24 0.9500
C25 C26 1.389(8)
C25 H25 0.9500
C26 C27 1.381(10)
C26 H26 0.9500
C27 C28 1.391(10)
C27 H27 0.9500
C28 C29 1.404(8)
C28 H28 0.9500
C29 H29 0.9500
C30 C31 1.371(8)
C30 H30 0.9500
C31 C32 1.367(8)
C31 H31 0.9500
C32 C33 1.394(9)
C32 H32 0.9500
C33 C34 1.383(9)
C33 H33 0.9500
C34 H34 0.9500
C35 C36 1.372(8)
C35 H35 0.9500
C36 C37 1.386(8)
C36 H36 0.9500
C37 C38 1.371(8)
C37 H37 0.9500
C38 C39 1.387(8)
C38 H38 0.9500
C39 H39 0.9500
N4A C40A 1.3900
N4A C44A 1.3900
C40A C41A 1.3900
C40A H40A 0.9500
C41A C42A 1.3900
C41A H41A 0.9500
C42A C43A 1.3900
C42A H42A 0.9500
C43A C44A 1.3900
C43A H43A 0.9500
C44A H44A 0.9500

loop_
_geom_torsion_atom_site_label_1
_geom_torsion_atom_site_label_2
_geom_torsion_atom_site_label_3
_geom_torsion_atom_site_label_4
_geom_torsion
C6 C1 C2 C3 -1.9(9)
Se1 C1 C2 C3 -178.3(5)
C1 C2 C3 C4 0.9(10)
C2 C3 C4 C5 1.1(10)
C3 C4 C5 C6 -2.0(10)
C4 C5 C6 C1 1.0(9)
C2 C1 C6 C5 1.0(9)
Se1 C1 C6 C5 177.4(5)
C12 C7 C8 C9 -0.3(8)
Se2 C7 C8 C9 177.5(4)
C7 C8 C9 C10 0.5(9)
C8 C9 C10 C11 0.0(10)
C9 C10 C11 C12 -0.8(10)
C8 C7 C12 C11 -0.4(8)
Se2 C7 C12 C11 -178.1(4)
C10 C11 C12 C7 1.0(9)
C18 C13 C14 C15 1.0(9)
Se3 C13 C14 C15 -178.4(5)
C13 C14 C15 C16 0.0(10)
C14 C15 C16 C17 -0.4(10)
C15 C16 C17 C18 -0.2(11)
C14 C13 C18 C17 -1.6(9)
Se3 C13 C18 C17 177.8(5)
C16 C17 C18 C13 1.2(10)
C24 C19 C20 C21 -0.7(9)
Se4 C19 C20 C21 -174.4(5)
C19 C20 C21 C22 2.7(10)
C20 C21 C22 C23 -2.1(11)
C21 C22 C23 C24 -0.3(11)
C20 C19 C24 C23 -1.8(8)
Se4 C19 C24 C23 172.0(4)
C22 C23 C24 C19 2.3(9)
C29 N1 C25 C26 1.4(9)
Th1 N1 C25 C26 -170.7(5)
N1 C25 C26 C27 -0.9(10)
C25 C26 C27 C28 -0.9(10)
C26 C27 C28 C29 1.9(10)
C25 N1 C29 C28 -0.3(9)
Th1 N1 C29 C28 171.6(5)
C27 C28 C29 N1 -1.4(10)
C34 N2 C30 C31 0.9(8)
Th1 N2 C30 C31 175.2(4)
N2 C30 C31 C32 -1.7(9)
C30 C31 C32 C33 0.9(9)
C31 C32 C33 C34 0.4(9)
C30 N2 C34 C33 0.5(8)
Th1 N2 C34 C33 -173.9(4)
C32 C33 C34 N2 -1.2(9)
C39 N3 C35 C36 0.8(10)
Th1 N3 C35 C36 -174.1(6)
N3 C35 C36 C37 -0.3(11)
C35 C36 C37 C38 0.3(11)
C36 C37 C38 C39 -0.9(10)
C35 N3 C39 C38 -1.4(9)
Th1 N3 C39 C38 173.6(5)
C37 C38 C39 N3 1.4(10)
C44A N4A C40A C41A 0.0
N4A C40A C41A C42A 0.0
C40A C41A C42A C43A 0.0
C41A C42A C43A C44A 0.0
C42A C43A C44A N4A 0.0
C40A N4A C44A C43A 0.0
